data_4350698
loop_
_publ_author_name
'Riener, Korbinian'
'Bitzer, Mario J.'
'P\"othig, Alexander'
'Raba, Andreas'
'Cokoja, Mirza'
'Herrmann, Wolfgang A.'
'K\"uhn, Fritz E'

_publ_section_title
;
 On the concept of hemilability: insights into a donor-functionalized
 iridium(I) NHC motif and its impact on reactivity.
;
_journal_issue 24
_journal_name_full 'Inorganic chemistry'
_journal_page_first 12767
_journal_page_last 12777
_journal_paper_doi 10.1021/ic5016324
_journal_volume 53
_journal_year 2014
_chemical_compound_source 'see text'
_chemical_formula_moiety 'C16 H14 Br Ir N4 O'
_chemical_formula_sum 'C16 H14 Br Ir N4 O'
_chemical_formula_weight 550.43
_space_group_IT_number 14
_space_group_name_Hall '-P 2yn'
_space_group_name_H-M_alt 'P 1 21/n 1'
_symmetry_cell_setting monoclinic
_symmetry_Int_Tables_number 14
_symmetry_space_group_name_Hall '-P 2yn'
_symmetry_space_group_name_H-M 'P 1 21/n 1'
_atom_sites_solution_hydrogens geom
_atom_sites_solution_primary direct
_atom_sites_solution_secondary difmap
_cell_angle_alpha 90
_cell_angle_beta 104.68(2)
_cell_angle_gamma 90
_cell_formula_units_Z 4
_cell_length_a 9.592(4)
_cell_length_b 14.314(7)
_cell_length_c 11.984(6)
_cell_measurement_reflns_used 4468
_cell_measurement_temperature 123
_cell_measurement_theta_max 25.2723
_cell_measurement_theta_min 2.4394
_cell_volume 1591.7(13)
_computing_cell_refinement 'SAINT (Bruker, 2008b)'
_computing_data_collection 'APEX II Control Software (Bruker, 2008a)'
_computing_data_reduction 'SAINT (Bruker, 2008b)'
_computing_molecular_graphics 'PLATON (Spek, 2011)'
_computing_publication_material 'PLATON (Spek, 2011), enCIFer (Allen, 2004)'
_computing_structure_refinement 'SHELXL97 (Sheldrick, 1997), SHELXLE (Huebschle, 2011)'
_computing_structure_solution 'SHELXS97 (Sheldrick, 1997)'
_diffrn_ambient_temperature 123
_diffrn_detector ' CCD plate '
_diffrn_detector_area_resol_mean 16
_diffrn_measured_fraction_theta_full 0.984
_diffrn_measured_fraction_theta_max 0.984
_diffrn_measurement_device ' \k-geometry diffractometer '
_diffrn_measurement_device_type ' Bruker APEX-II CCD '
_diffrn_measurement_method ' phi- and omega-rotation '
_diffrn_radiation_monochromator graphite
_diffrn_radiation_probe x-ray
_diffrn_radiation_source 'fine-focus sealed tube'
_diffrn_radiation_type MoK\a
_diffrn_radiation_wavelength 0.71073
_diffrn_reflns_av_R_equivalents 0.0553
_diffrn_reflns_av_sigmaI/netI 0.0476
_diffrn_reflns_limit_h_max 10
_diffrn_reflns_limit_h_min -11
_diffrn_reflns_limit_k_max 17
_diffrn_reflns_limit_k_min -17
_diffrn_reflns_limit_l_max 14
_diffrn_reflns_limit_l_min -14
_diffrn_reflns_number 19493
_diffrn_reflns_reduction_process
;
;
_diffrn_reflns_theta_full 25.59
_diffrn_reflns_theta_max 25.59
_diffrn_reflns_theta_min 2.26
_exptl_absorpt_coefficient_mu 10.907
_exptl_absorpt_correction_T_max 0.688
_exptl_absorpt_correction_T_min 0.362
_exptl_absorpt_correction_type multi-scan
_exptl_absorpt_process_details 'SADABS, Bruker, 2008b'
_exptl_crystal_colour red
_exptl_crystal_density_diffrn 2.297
_exptl_crystal_density_method 'Not Measured'
_exptl_crystal_description fragment
_exptl_crystal_F_000 1032
_exptl_crystal_size_max 0.120
_exptl_crystal_size_mid 0.060
_exptl_crystal_size_min 0.040
_refine_diff_density_max 1.042
_refine_diff_density_min -1.067
_refine_diff_density_rms 0.208
_refine_ls_extinction_method none
_refine_ls_goodness_of_fit_ref 0.998
_refine_ls_hydrogen_treatment constr
_refine_ls_matrix_type full
_refine_ls_number_parameters 210
_refine_ls_number_reflns 2949
_refine_ls_number_restraints 0
_refine_ls_restrained_S_all 0.998
_refine_ls_R_factor_all 0.0476
_refine_ls_R_factor_gt 0.0245
_refine_ls_shift/su_max 0.001
_refine_ls_shift/su_mean 0.000
_refine_ls_structure_factor_coef Fsqd
_refine_ls_weighting_details 'calc w=1/[\s^2^(Fo^2^)+(0.0166P)^2^]         where P=(Fo^2^+2Fc^2^)/3'
_refine_ls_weighting_scheme calc
_refine_ls_wR_factor_gt 0.0364
_refine_ls_wR_factor_ref 0.0417
_reflns_number_gt 2214
_reflns_number_total 2949
_reflns_threshold_expression I>2\s(I)
_cod_data_source_file ic5016324_si_002.cif
_cod_data_source_block compound_11
_cod_depositor_comments
;
The following automatic conversions were performed:

data item '_symmetry_cell_setting' value 'Monoclinic' was changed to
'monoclinic' in accordance with the
/home/saulius/struct/COD-crude-data/automatic-downloads/DataCite-retrospective/ACS/depositions/lib/dictionaries/cif_core.dic
dictionary named 'cif_core.dic' version 2.4.2 last updated on
2011-04-26.

Automatic conversion script
Id: cif_fix_values 6909 2019-04-08 15:41:33Z antanas 
;
_cod_original_sg_symbol_H-M 'P 21/n'
_cod_database_code 4350698

loop_
_symmetry_equiv_pos_site_id
_symmetry_equiv_pos_as_xyz
1 x,y,z
2 1/2-x,1/2+y,1/2-z
3 -x,-y,-z
4 1/2+x,1/2-y,1/2+z

loop_
_atom_site_aniso_label
_atom_site_aniso_U_11
_atom_site_aniso_U_22
_atom_site_aniso_U_33
_atom_site_aniso_U_23
_atom_site_aniso_U_13
_atom_site_aniso_U_12
Ir1 0.0213(1) 0.0171(1) 0.0158(1) -0.0001(1) 0.0057(1) -0.0012(1)
Br1 0.0410(4) 0.0320(3) 0.0265(3) 0.0005(2) 0.0176(3) -0.0027(3)
O1 0.039(3) 0.023(2) 0.043(2) 0.0021(18) 0.018(2) 0.0088(19)
N1 0.020(3) 0.020(2) 0.019(2) 0.0014(18) 0.010(2) 0.0042(19)
N2 0.023(3) 0.019(2) 0.018(2) -0.0039(18) 0.006(2) -0.004(2)
N3 0.023(3) 0.021(2) 0.017(2) 0.0005(18) 0.005(2) -0.0024(19)
N4 0.031(3) 0.025(3) 0.026(3) 0.005(2) 0.005(2) -0.001(2)
C1 0.016(3) 0.018(3) 0.018(2) -0.002(2) 0.000(2) 0.003(2)
C2 0.028(3) 0.029(3) 0.021(3) 0.004(2) 0.011(3) 0.000(3)
C3 0.032(4) 0.023(3) 0.023(3) 0.000(2) 0.014(3) 0.003(3)
C4 0.026(3) 0.015(3) 0.017(3) 0.005(2) 0.000(2) -0.003(2)
C5 0.024(3) 0.017(3) 0.023(3) -0.002(2) -0.003(2) 0.002(2)
C6 0.026(3) 0.018(3) 0.037(3) 0.000(3) 0.002(3) 0.001(3)
C7 0.027(3) 0.017(3) 0.026(3) 0.005(2) -0.001(3) -0.004(2)
C8 0.025(3) 0.026(3) 0.021(3) 0.004(2) 0.006(3) -0.005(3)
C9 0.041(4) 0.023(3) 0.040(3) -0.006(3) 0.010(3) 0.009(3)
C10 0.040(4) 0.020(3) 0.020(3) 0.007(2) 0.018(3) 0.005(3)
C11 0.026(3) 0.028(3) 0.023(3) 0.000(3) 0.013(2) 0.000(3)
C12 0.039(4) 0.022(3) 0.036(3) 0.001(3) 0.021(3) 0.001(3)
C13 0.043(4) 0.023(3) 0.038(4) 0.008(3) 0.021(3) 0.006(3)
C14 0.031(4) 0.044(4) 0.033(3) 0.015(3) 0.011(3) 0.011(3)
C15 0.032(4) 0.027(3) 0.031(3) 0.004(2) 0.016(3) 0.001(3)
C16 0.025(3) 0.030(3) 0.013(3) -0.005(2) 0.007(2) -0.008(3)

loop_
_atom_site_label
_atom_site_type_symbol
_atom_site_thermal_displace_type
_atom_site_fract_x
_atom_site_fract_y
_atom_site_fract_z
_atom_site_occupancy
_atom_site_U_iso_or_equiv
_atom_site_calc_flag
_atom_site_refinement_flags
Ir1 Ir Uani 0.90985(2) 0.37356(1) -0.10475(2) 1.000 0.0179(1) d .
Br1 Br Uani 1.00245(6) 0.40557(4) -0.27854(5) 1.000 0.0315(2) d .
O1 O Uani 1.0590(4) 0.1906(2) -0.0807(3) 1.000 0.0336(14) d .
N1 N Uani 0.8036(4) 0.2999(3) 0.0995(3) 1.000 0.0188(14) d .
N2 N Uani 0.7548(4) 0.4435(3) 0.0511(3) 1.000 0.0199(14) d .
N3 N Uani 0.8119(4) 0.5056(3) -0.1059(3) 1.000 0.0204(14) d .
N4 N Uani 0.9900(5) 0.1967(3) 0.1772(4) 1.000 0.0277(17) d .
C1 C Uani 0.8226(5) 0.3651(3) 0.0226(4) 1.000 0.0181(16) d .
C2 C Uani 0.7258(6) 0.3360(4) 0.1735(4) 1.000 0.0251(17) d .
C3 C Uani 0.6952(6) 0.4239(3) 0.1440(4) 1.000 0.0247(19) d .
C4 C Uani 0.7484(5) 0.5224(3) -0.0200(4) 1.000 0.0203(17) d .
C5 C Uani 0.6826(6) 0.6066(3) -0.0065(4) 1.000 0.0230(17) d .
C6 C Uani 0.6831(6) 0.6740(3) -0.0899(5) 1.000 0.0281(17) d .
C7 C Uani 0.7486(6) 0.6583(3) -0.1777(4) 1.000 0.0247(17) d .
C8 C Uani 0.8130(6) 0.5738(3) -0.1828(4) 1.000 0.0240(17) d .
C9 C Uani 0.6165(6) 0.6293(4) 0.0915(5) 1.000 0.0347(19) d .
C10 C Uani 0.8587(6) 0.2063(3) 0.1069(4) 1.000 0.0248(19) d .
C11 C Uani 0.7755(5) 0.1371(4) 0.0457(4) 1.000 0.0244(17) d .
C12 C Uani 0.8363(7) 0.0471(3) 0.0610(5) 1.000 0.0303(19) d .
C13 C Uani 0.9705(7) 0.0341(4) 0.1297(5) 1.000 0.033(2) d .
C14 C Uani 1.0432(6) 0.1117(4) 0.1856(5) 1.000 0.036(2) d .
C15 C Uani 0.6323(6) 0.1544(3) -0.0297(4) 1.000 0.0286(19) d .
C16 C Uani 0.9986(6) 0.2613(4) -0.0882(4) 1.000 0.0223(17) d .
H2 H Uiso 0.69970 0.30330 0.23410 1.000 0.0300 c R
H3 H Uiso 0.64270 0.46610 0.17910 1.000 0.0300 c R
H6 H Uiso 0.63700 0.73220 -0.08600 1.000 0.0340 c R
H7 H Uiso 0.74910 0.70520 -0.23370 1.000 0.0300 c R
H8 H Uiso 0.85990 0.56290 -0.24250 1.000 0.0290 c R
H9A H Uiso 0.59100 0.69570 0.08870 1.000 0.0520 c R
H9B H Uiso 0.68590 0.61550 0.16500 1.000 0.0520 c R
H9C H Uiso 0.52950 0.59150 0.08470 1.000 0.0520 c R
H12 H Uiso 0.78300 -0.00480 0.02300 1.000 0.0360 c R
H13 H Uiso 1.01350 -0.02610 0.13950 1.000 0.0390 c R
H14 H Uiso 1.13780 0.10270 0.23300 1.000 0.0420 c R
H15A H Uiso 0.64020 0.19750 -0.09140 1.000 0.0430 c R
H15B H Uiso 0.57050 0.18210 0.01530 1.000 0.0430 c R
H15C H Uiso 0.59020 0.09530 -0.06360 1.000 0.0430 c R

loop_
_atom_type_symbol
_atom_type_description
_atom_type_scat_dispersion_real
_atom_type_scat_dispersion_imag
_atom_type_scat_source
C C 0.0033 0.0016 ' International Tables Vol C Tables 4.2.6.8 and 6.1.1.4'
H H 0.0000 0.0000 ' International Tables Vol C Tables 4.2.6.8 and 6.1.1.4'
Br Br -0.2901 2.4595 ' International Tables Vol C Tables 4.2.6.8 and 6.1.1.4'
Ir Ir -1.4442 7.9887 ' International Tables Vol C Tables 4.2.6.8 and 6.1.1.4'
N N 0.0061 0.0033 ' International Tables Vol C Tables 4.2.6.8 and 6.1.1.4'
O O 0.0106 0.0060 ' International Tables Vol C Tables 4.2.6.8 and 6.1.1.4'

loop_
_geom_angle_atom_site_label_1
_geom_angle_atom_site_label_2
_geom_angle_atom_site_label_3
_geom_angle
_geom_angle_publ_flag
Br1 Ir1 N3 94.70(10) yes
Br1 Ir1 C1 171.73(14) yes
Br1 Ir1 C16 89.85(16) yes
N3 Ir1 C1 77.22(17) yes
N3 Ir1 C16 174.26(18) yes
C1 Ir1 C16 98.3(2) yes
C1 N1 C2 111.3(4) yes
C1 N1 C10 125.0(4) yes
C2 N1 C10 123.7(4) yes
C1 N2 C3 110.2(4) yes
C1 N2 C4 116.9(4) yes
C3 N2 C4 132.6(4) yes
Ir1 N3 C4 116.3(3) yes
Ir1 N3 C8 125.1(3) yes
C4 N3 C8 118.6(4) yes
C10 N4 C14 115.5(5) yes
Ir1 C1 N1 138.1(3) yes
Ir1 C1 N2 118.2(3) yes
N1 C1 N2 103.8(4) yes
N1 C2 C3 107.5(5) yes
N2 C3 C2 107.2(4) yes
N2 C4 N3 111.2(4) yes
N2 C4 C5 125.3(4) yes
N3 C4 C5 123.5(4) yes
C4 C5 C6 115.7(5) no
C4 C5 C9 124.9(4) no
C6 C5 C9 119.4(4) no
C5 C6 C7 121.5(4) no
C6 C7 C8 118.6(4) no
N3 C8 C7 122.0(5) yes
N1 C10 N4 114.2(4) yes
N1 C10 C11 119.3(5) yes
N4 C10 C11 126.6(4) yes
C10 C11 C12 115.4(5) no
C10 C11 C15 122.7(5) no
C12 C11 C15 122.0(5) no
C11 C12 C13 120.3(5) no
C12 C13 C14 117.8(5) no
N4 C14 C13 124.5(6) yes
Ir1 C16 O1 177.1(5) yes
N1 C2 H2 126.00 no
C3 C2 H2 126.00 no
N2 C3 H3 126.00 no
C2 C3 H3 126.00 no
C5 C6 H6 119.00 no
C7 C6 H6 119.00 no
C6 C7 H7 121.00 no
C8 C7 H7 121.00 no
N3 C8 H8 119.00 no
C7 C8 H8 119.00 no
C5 C9 H9A 109.00 no
C5 C9 H9B 109.00 no
C5 C9 H9C 110.00 no
H9A C9 H9B 109.00 no
H9A C9 H9C 109.00 no
H9B C9 H9C 109.00 no
C11 C12 H12 120.00 no
C13 C12 H12 120.00 no
C12 C13 H13 121.00 no
C14 C13 H13 121.00 no
N4 C14 H14 118.00 no
C13 C14 H14 118.00 no
C11 C15 H15A 109.00 no
C11 C15 H15B 109.00 no
C11 C15 H15C 110.00 no
H15A C15 H15B 109.00 no
H15A C15 H15C 109.00 no
H15B C15 H15C 110.00 no

loop_
_geom_bond_atom_site_label_1
_geom_bond_atom_site_label_2
_geom_bond_distance
_geom_bond_publ_flag
Ir1 Br1 2.5049(14) yes
Ir1 N3 2.109(4) yes
Ir1 C1 1.921(5) yes
Ir1 C16 1.806(6) yes
O1 C16 1.158(7) yes
N1 C1 1.356(6) yes
N1 C2 1.395(7) yes
N1 C10 1.435(6) yes
N2 C1 1.383(6) yes
N2 C3 1.403(6) yes
N2 C4 1.407(6) yes
N3 C4 1.344(6) yes
N3 C8 1.344(6) yes
N4 C10 1.333(7) yes
N4 C14 1.313(7) yes
C2 C3 1.320(7) no
C4 C5 1.389(7) no
C5 C6 1.390(7) no
C5 C9 1.505(8) no
C6 C7 1.374(8) no
C7 C8 1.367(7) no
C10 C11 1.364(7) no
C11 C12 1.407(7) no
C11 C15 1.461(7) no
C12 C13 1.354(9) no
C13 C14 1.390(8) no
C2 H2 0.9500 no
C3 H3 0.9500 no
C6 H6 0.9500 no
C7 H7 0.9500 no
C8 H8 0.9500 no
C9 H9A 0.9800 no
C9 H9B 0.9800 no
C9 H9C 0.9800 no
C12 H12 0.9500 no
C13 H13 0.9500 no
C14 H14 0.9500 no
C15 H15A 0.9800 no
C15 H15B 0.9800 no
C15 H15C 0.9800 no

loop_
_geom_hbond_atom_site_label_D
_geom_hbond_atom_site_label_H
_geom_hbond_atom_site_label_A
_geom_hbond_distance_DH
_geom_hbond_distance_HA
_geom_hbond_distance_DA
_geom_hbond_angle_DHA
_geom_hbond_site_symmetry_A
_geom_hbond_publ_flag
C8 H8 Br1 0.9500 2.7300 3.387(5) 127.00 . yes
C13 H13 O1 0.9500 2.5100 3.269(7) 137.00 3_755 yes

loop_
_geom_torsion_atom_site_label_1
_geom_torsion_atom_site_label_2
_geom_torsion_atom_site_label_3
_geom_torsion_atom_site_label_4
_geom_torsion
_geom_torsion_publ_flag
Br1 Ir1 N3 C4 -177.8(3) no
Br1 Ir1 N3 C8 -0.2(4) no
C1 Ir1 N3 C4 3.9(3) no
C1 Ir1 N3 C8 -178.5(4) no
N3 Ir1 C1 N1 175.2(6) no
N3 Ir1 C1 N2 -3.8(3) no
C16 Ir1 C1 N1 -8.5(6) no
C16 Ir1 C1 N2 172.6(4) no
C2 N1 C1 Ir1 -178.7(4) no
C10 N1 C1 Ir1 2.7(8) no
C2 N1 C1 N2 0.3(5) no
C10 N1 C1 N2 -178.3(4) no
C2 N1 C10 C11 90.4(6) no
C1 N1 C2 C3 0.0(6) no
C10 N1 C2 C3 178.6(5) no
C2 N1 C10 N4 -88.6(6) no
C1 N1 C10 C11 -91.2(6) no
C1 N1 C10 N4 89.8(6) no
C3 N2 C1 N1 -0.5(5) no
C4 N2 C1 Ir1 3.3(5) no
C4 N2 C3 C2 175.0(5) no
C4 N2 C1 N1 -175.9(4) no
C3 N2 C4 N3 -174.0(5) no
C1 N2 C4 C5 178.7(5) no
C1 N2 C4 N3 0.2(6) no
C3 N2 C4 C5 4.5(8) no
C1 N2 C3 C2 0.5(6) no
C3 N2 C1 Ir1 178.8(3) no
C8 N3 C4 C5 0.4(7) no
Ir1 N3 C4 C5 178.2(4) no
Ir1 N3 C8 C7 -179.2(4) no
C4 N3 C8 C7 -1.7(7) no
Ir1 N3 C4 N2 -3.2(5) no
C8 N3 C4 N2 179.0(4) no
C14 N4 C10 C11 1.1(8) no
C10 N4 C14 C13 -1.9(8) no
C14 N4 C10 N1 -180.0(5) no
N1 C2 C3 N2 -0.3(6) no
N2 C4 C5 C9 4.6(8) no
N3 C4 C5 C6 1.3(8) no
N3 C4 C5 C9 -177.1(5) no
N2 C4 C5 C6 -177.1(5) no
C4 C5 C6 C7 -1.8(8) no
C9 C5 C6 C7 176.6(5) no
C5 C6 C7 C8 0.7(8) no
C6 C7 C8 N3 1.1(8) no
N1 C10 C11 C12 -178.1(5) no
N4 C10 C11 C12 0.8(8) no
N4 C10 C11 C15 -179.9(5) no
N1 C10 C11 C15 1.3(7) no
C10 C11 C12 C13 -2.1(8) no
C15 C11 C12 C13 178.6(5) no
C11 C12 C13 C14 1.4(9) no
C12 C13 C14 N4 0.7(9) no
